data_1559737
loop_
_publ_author_name
'Hu, Lei'
'Wang, Qiushi'
'Zhu, Xiandong'
'Meng, Tao'
'Huang, Binbin'
'Yang, Jindong'
'Lin, Xiaoming'
'Tong, Yexiang'

_publ_section_title
;
 Novel Fe<sub>4</sub>-based metal-organic cluster-derived iron oxides/S,N
 dual-doped carbon hybrids for high-performance lithium storage.
;
_journal_issue 2
_journal_name_full Nanoscale
_journal_page_first 716
_journal_page_last 723
_journal_paper_doi 10.1039/d0nr07231a
_journal_volume 13
_journal_year 2021
_chemical_formula_moiety 'C20 H60 Fe4 N8 O30 S6'
_chemical_formula_sum 'C20 H60 Fe4 N8 O30 S6'
_chemical_formula_weight 1308.52
_space_group_crystal_system monoclinic
_space_group_IT_number 14
_space_group_name_Hall '-P 2ybc'
_space_group_name_H-M_alt 'P 1 21/c 1'
_atom_sites_solution_hydrogens geom
_audit_creation_method SHELXL-2016/6
_audit_update_record
;
2019-08-15 deposited with the CCDC.	2020-12-01 downloaded from the CCDC.
;
_cell_angle_alpha 90
_cell_angle_beta 117.762(4)
_cell_angle_gamma 90
_cell_formula_units_Z 2
_cell_length_a 11.7670(3)
_cell_length_b 18.7367(4)
_cell_length_c 12.0965(3)
_cell_measurement_reflns_used 4581
_cell_measurement_temperature 293(2)
_cell_measurement_theta_max 25.76
_cell_measurement_theta_min 2.98
_cell_volume 2359.98(13)
_computing_cell_refinement 'Bruker SAINT'
_computing_data_collection 'Bruker APEX2'
_computing_data_reduction 'Bruker SAINT'
_computing_molecular_graphics 'Bruker SHELXTL'
_computing_publication_material 'Bruker SHELXTL'
_computing_structure_refinement 'SHELXL-2016/6 (Sheldrick, 2016)'
_diffrn_ambient_temperature 293(2)
_diffrn_measured_fraction_theta_full 0.991
_diffrn_measured_fraction_theta_max 0.954
_diffrn_measurement_device_type 'Rigaku R-AXIS SPIDER IP'
_diffrn_radiation_type CuK\a
_diffrn_radiation_wavelength 1.54178
_diffrn_reflns_av_R_equivalents 0.0507
_diffrn_reflns_av_unetI/netI 0.0604
_diffrn_reflns_Laue_measured_fraction_full 0.991
_diffrn_reflns_Laue_measured_fraction_max 0.954
_diffrn_reflns_limit_h_max 14
_diffrn_reflns_limit_h_min -14
_diffrn_reflns_limit_k_max 9
_diffrn_reflns_limit_k_min -23
_diffrn_reflns_limit_l_max 14
_diffrn_reflns_limit_l_min -10
_diffrn_reflns_number 7744
_diffrn_reflns_point_group_measured_fraction_full 0.991
_diffrn_reflns_point_group_measured_fraction_max 0.954
_diffrn_reflns_theta_full 67.679
_diffrn_reflns_theta_max 74.216
_diffrn_reflns_theta_min 4.246
_exptl_absorpt_coefficient_mu 13.065
_exptl_absorpt_correction_type multi-scan
_exptl_crystal_colour yellow
_exptl_crystal_density_diffrn 1.841
_exptl_crystal_description block
_exptl_crystal_F_000 1352
_exptl_transmission_factor_max 1
_exptl_transmission_factor_min 0
_refine_diff_density_max 0.728
_refine_diff_density_min -0.828
_refine_diff_density_rms 0.133
_refine_ls_extinction_method none
_refine_ls_goodness_of_fit_ref 1.030
_refine_ls_hydrogen_treatment constr
_refine_ls_matrix_type full
_refine_ls_number_parameters 307
_refine_ls_number_reflns 4581
_refine_ls_number_restraints 0
_refine_ls_restrained_S_all 1.030
_refine_ls_R_factor_all 0.0619
_refine_ls_R_factor_gt 0.0544
_refine_ls_shift/su_max 0.001
_refine_ls_shift/su_mean 0.000
_refine_ls_structure_factor_coef Fsqd
_refine_ls_weighting_details 'w=1/[\s^2^(Fo^2^)+(0.0952P)^2^+0.8603P] where P=(Fo^2^+2Fc^2^)/3'
_refine_ls_weighting_scheme calc
_refine_ls_wR_factor_gt 0.1446
_refine_ls_wR_factor_ref 0.1533
_reflns_Friedel_coverage 0.000
_reflns_number_gt 4000
_reflns_number_total 4581
_reflns_threshold_expression 'I > 2\s(I)'
_cod_data_source_file d0nr07231a4.cif
_cod_data_source_block Fe-MOC
_cod_depositor_comments 'Adding full bibliography for 1559737.cif.'
_cod_original_cell_volume 2359.98(12)
_cod_original_sg_symbol_H-M 'P 21/c'
_cod_database_code 1559737
_shelx_shelxl_version_number 2016/6
_shelx_space_group_comment
;
The symmetry employed for this shelxl refinement is uniquely defined
by the following loop, which should always be used as a source of
symmetry information in preference to the above space-group names.
They are only intended as comments.
;

loop_
_space_group_symop_operation_xyz
'x, y, z'
'-x, y+1/2, -z+1/2'
'-x, -y, -z'
'x, -y-1/2, z-1/2'

loop_
_atom_site_label
_atom_site_type_symbol
_atom_site_fract_x
_atom_site_fract_y
_atom_site_fract_z
_atom_site_U_iso_or_equiv
_atom_site_adp_type
_atom_site_occupancy
_atom_site_site_symmetry_order
_atom_site_calc_flag
_atom_site_refinement_flags_posn
_atom_site_refinement_flags_adp
_atom_site_refinement_flags_occupancy
_atom_site_disorder_assembly
_atom_site_disorder_group
Fe1 Fe 0.19973(6) 0.51469(3) 0.35968(6) 0.01293(17) Uani 1 1 d . . . . .
Fe2 Fe 0.48938(5) 0.42517(3) 0.50672(5) 0.01248(17) Uani 1 1 d . . . . .
C1 C -0.0937(4) 0.5494(2) 0.2913(4) 0.0198(9) Uani 1 1 d . . . . .
H1A H -0.127772 0.541331 0.345786 0.024 Uiso 1 1 calc R U . . .
C2 C -0.2820(5) 0.6214(3) 0.1711(6) 0.0343(12) Uani 1 1 d . . . . .
H2A H -0.314302 0.650493 0.097359 0.051 Uiso 1 1 calc R U . . .
H2B H -0.341530 0.583417 0.158859 0.051 Uiso 1 1 calc R U . . .
H2C H -0.271723 0.650005 0.240956 0.051 Uiso 1 1 calc R U . . .
C3 C -0.1099(5) 0.6107(3) 0.1088(5) 0.0315(11) Uani 1 1 d . . . . .
H3A H -0.170257 0.641524 0.045259 0.047 Uiso 1 1 calc R U . . .
H3B H -0.029177 0.634892 0.153256 0.047 Uiso 1 1 calc R U . . .
H3C H -0.098061 0.568247 0.070822 0.047 Uiso 1 1 calc R U . . .
C4 C 0.2452(4) 0.5309(2) 0.1440(4) 0.0200(8) Uani 1 1 d . . . . .
H4A H 0.324693 0.510699 0.195839 0.024 Uiso 1 1 calc R U . . .
C5 C 0.1091(5) 0.5958(3) -0.0446(5) 0.0363(12) Uani 1 1 d . . . . .
H5A H 0.116016 0.614440 -0.115146 0.054 Uiso 1 1 calc R U . . .
H5B H 0.040190 0.561808 -0.072764 0.054 Uiso 1 1 calc R U . . .
H5C H 0.092046 0.634117 -0.001745 0.054 Uiso 1 1 calc R U . . .
C6 C 0.3333(5) 0.5639(4) 0.0070(5) 0.0372(13) Uani 1 1 d . . . . .
H6A H 0.304087 0.587759 -0.071896 0.056 Uiso 1 1 calc R U . . .
H6B H 0.404418 0.589731 0.070144 0.056 Uiso 1 1 calc R U . . .
H6C H 0.360103 0.516361 0.000818 0.056 Uiso 1 1 calc R U . . .
C7 C 0.5199(5) 0.7253(3) 0.2170(6) 0.0373(12) Uani 1 1 d . . . . .
H7A H 0.471426 0.705954 0.134572 0.056 Uiso 1 1 calc R U . . .
H7B H 0.598379 0.745555 0.225126 0.056 Uiso 1 1 calc R U . . .
H7C H 0.539357 0.688050 0.277634 0.056 Uiso 1 1 calc R U . . .
C8 C 0.5137(5) 0.8130(3) 0.3634(5) 0.0347(12) Uani 1 1 d . . . . .
H8A H 0.461206 0.849048 0.373405 0.052 Uiso 1 1 calc R U . . .
H8B H 0.533057 0.776609 0.425469 0.052 Uiso 1 1 calc R U . . .
H8C H 0.592079 0.834113 0.372960 0.052 Uiso 1 1 calc R U . . .
C9 C 0.0896(5) 0.8668(3) 0.1143(5) 0.0342(11) Uani 1 1 d . . . . .
H9A H 0.135716 0.876373 0.202294 0.051 Uiso 1 1 calc R U . . .
H9B H 0.149123 0.862825 0.081004 0.051 Uiso 1 1 calc R U . . .
H9C H 0.030700 0.905150 0.073241 0.051 Uiso 1 1 calc R U . . .
C10 C -0.0562(6) 0.7814(3) -0.0413(5) 0.0453(15) Uani 1 1 d . . . . .
H10A H -0.101455 0.737283 -0.050863 0.068 Uiso 1 1 calc R U . . .
H10B H -0.116595 0.818780 -0.084008 0.068 Uiso 1 1 calc R U . . .
H10C H 0.001828 0.776455 -0.076245 0.068 Uiso 1 1 calc R U . . .
N1 N -0.1586(3) 0.5914(2) 0.1954(4) 0.0235(8) Uani 1 1 d . . . . .
N2 N 0.2290(3) 0.5609(2) 0.0401(3) 0.0225(8) Uani 1 1 d . . . . .
N3 N 0.4441(4) 0.7812(2) 0.2380(4) 0.0299(9) Uani 1 1 d . . . . .
H3D H 0.370732 0.762399 0.228923 0.036 Uiso 1 1 calc R U . . .
H3E H 0.424916 0.815190 0.180718 0.036 Uiso 1 1 calc R U . . .
N4 N 0.0174(4) 0.7992(2) 0.0932(3) 0.0243(8) Uani 1 1 d . . . . .
H4B H 0.072127 0.763955 0.132678 0.029 Uiso 1 1 calc R U . . .
H4C H -0.036578 0.802807 0.125553 0.029 Uiso 1 1 calc R U . . .
O1 O 0.1589(3) 0.41056(16) 0.3385(3) 0.0196(6) Uani 1 1 d . . . . .
O2 O 0.3620(3) 0.34755(16) 0.4229(3) 0.0210(6) Uani 1 1 d . . . . .
O3 O 0.2359(3) 0.36006(19) 0.1996(3) 0.0275(7) Uani 1 1 d . . . . .
O4 O 0.1631(3) 0.28509(16) 0.3172(3) 0.0239(7) Uani 1 1 d . . . . .
O5 O 0.1887(3) 0.62343(16) 0.3647(3) 0.0206(6) Uani 1 1 d . . . . .
O6 O 0.2816(4) 0.7344(2) 0.4554(5) 0.0544(13) Uani 1 1 d . . . . .
O7 O 0.2187(3) 0.7140(2) 0.2393(4) 0.0457(11) Uani 1 1 d . . . . .
O8 O 0.3991(3) 0.65446(17) 0.3908(3) 0.0243(7) Uani 1 1 d . . . . .
O9 O 0.2393(3) 0.51425(16) 0.5451(3) 0.0180(6) Uani 1 1 d . . . . .
O10 O 0.4372(3) 0.44844(15) 0.6469(3) 0.0166(6) Uani 1 1 d . . . . .
O11 O 0.4422(3) 0.57837(15) 0.6258(3) 0.0162(6) Uani 1 1 d . . . . .
O12 O 0.3727(3) 0.52669(18) 0.7664(3) 0.0224(7) Uani 1 1 d . . . . .
O13 O 0.0087(3) 0.51971(17) 0.3151(3) 0.0200(6) Uani 1 1 d . . . . .
O14 O 0.1590(3) 0.52778(17) 0.1777(3) 0.0205(6) Uani 1 1 d . . . . .
O15 O 0.3757(3) 0.50265(15) 0.4130(3) 0.0137(6) Uani 1 1 d . . . . .
S1 S 0.22898(9) 0.35013(5) 0.31546(9) 0.0170(2) Uani 1 1 d . . . . .
S2 S 0.27029(9) 0.68270(5) 0.36332(10) 0.0198(2) Uani 1 1 d . . . . .
S3 S 0.37324(9) 0.51687(5) 0.64819(9) 0.0146(2) Uani 1 1 d . . . . .

loop_
_atom_site_aniso_label
_atom_site_aniso_U_11
_atom_site_aniso_U_22
_atom_site_aniso_U_33
_atom_site_aniso_U_23
_atom_site_aniso_U_13
_atom_site_aniso_U_12
Fe1 0.0068(3) 0.0141(3) 0.0161(3) 0.0011(2) 0.0038(2) 0.0011(2)
Fe2 0.0077(3) 0.0123(3) 0.0157(3) 0.0014(2) 0.0041(2) 0.0009(2)
C1 0.0138(19) 0.017(2) 0.027(2) -0.0022(17) 0.0087(17) -0.0040(16)
C2 0.022(2) 0.023(2) 0.057(3) 0.013(2) 0.018(2) 0.0061(19)
C3 0.031(3) 0.033(3) 0.034(3) 0.009(2) 0.018(2) 0.005(2)
C4 0.0134(18) 0.026(2) 0.0202(19) -0.0004(17) 0.0074(16) 0.0012(16)
C5 0.035(3) 0.045(3) 0.030(2) 0.017(2) 0.016(2) 0.017(2)
C6 0.029(3) 0.057(4) 0.031(3) -0.001(2) 0.019(2) -0.010(2)
C7 0.041(3) 0.029(3) 0.050(3) -0.002(2) 0.029(3) -0.001(2)
C8 0.040(3) 0.025(3) 0.043(3) -0.004(2) 0.023(2) -0.007(2)
C9 0.032(3) 0.020(2) 0.049(3) -0.008(2) 0.019(2) -0.007(2)
C10 0.054(4) 0.038(3) 0.030(3) 0.001(2) 0.007(3) -0.017(3)
N1 0.0157(18) 0.0214(19) 0.030(2) 0.0037(16) 0.0081(16) 0.0018(15)
N2 0.0201(18) 0.029(2) 0.0197(17) -0.0005(16) 0.0101(15) 0.0005(15)
N3 0.029(2) 0.027(2) 0.035(2) 0.0083(18) 0.0170(18) 0.0049(17)
N4 0.0206(19) 0.025(2) 0.0261(19) 0.0045(16) 0.0100(16) 0.0018(16)
O1 0.0119(14) 0.0174(14) 0.0280(15) -0.0030(13) 0.0079(12) -0.0030(11)
O2 0.0115(14) 0.0178(15) 0.0282(16) -0.0002(12) 0.0046(12) -0.0020(11)
O3 0.0288(17) 0.0314(18) 0.0242(16) -0.0032(14) 0.0140(14) -0.0017(14)
O4 0.0172(15) 0.0136(15) 0.0386(18) -0.0056(13) 0.0110(14) -0.0037(11)
O5 0.0137(14) 0.0145(14) 0.0323(16) 0.0002(12) 0.0096(12) 0.0024(11)
O6 0.053(3) 0.037(2) 0.090(3) -0.035(2) 0.047(3) -0.015(2)
O7 0.0242(18) 0.056(3) 0.047(2) 0.037(2) 0.0076(16) 0.0098(17)
O8 0.0119(14) 0.0236(16) 0.0337(17) 0.0111(14) 0.0074(13) 0.0031(12)
O9 0.0122(14) 0.0219(15) 0.0203(14) 0.0008(12) 0.0079(12) 0.0013(11)
O10 0.0171(14) 0.0139(14) 0.0199(13) 0.0057(11) 0.0097(12) 0.0026(11)
O11 0.0139(13) 0.0152(14) 0.0200(14) 0.0001(11) 0.0084(11) -0.0009(11)
O12 0.0212(16) 0.0280(17) 0.0181(14) 0.0003(13) 0.0093(12) 0.0011(13)
O13 0.0070(13) 0.0248(16) 0.0276(16) 0.0039(13) 0.0077(12) 0.0024(11)
O14 0.0157(14) 0.0274(16) 0.0179(14) 0.0045(12) 0.0075(12) 0.0014(12)
O15 0.0083(12) 0.0145(13) 0.0177(14) 0.0019(10) 0.0057(11) 0.0017(10)
S1 0.0113(4) 0.0154(5) 0.0226(5) -0.0032(4) 0.0064(4) -0.0015(3)
S2 0.0145(5) 0.0138(5) 0.0292(5) 0.0034(4) 0.0086(4) 0.0030(4)
S3 0.0117(4) 0.0158(5) 0.0171(5) 0.0003(3) 0.0074(4) 0.0003(3)

loop_
_atom_type_symbol
_atom_type_description
_atom_type_scat_dispersion_real
_atom_type_scat_dispersion_imag
_atom_type_scat_source
C C 0.0181 0.0091 'International Tables Vol C Tables 4.2.6.8 and 6.1.1.4'
H H 0.0000 0.0000 'International Tables Vol C Tables 4.2.6.8 and 6.1.1.4'
N N 0.0311 0.0180 'International Tables Vol C Tables 4.2.6.8 and 6.1.1.4'
O O 0.0492 0.0322 'International Tables Vol C Tables 4.2.6.8 and 6.1.1.4'
S S 0.3331 0.5567 'International Tables Vol C Tables 4.2.6.8 and 6.1.1.4'
Fe Fe -1.1336 3.1974 'International Tables Vol C Tables 4.2.6.8 and 6.1.1.4'

loop_
_geom_angle_atom_site_label_1
_geom_angle_atom_site_label_2
_geom_angle_atom_site_label_3
_geom_angle
_geom_angle_site_symmetry_1
_geom_angle_site_symmetry_3
_geom_angle_publ_flag
O15 Fe1 O1 95.02(12) . . ?
O15 Fe1 O14 93.01(12) . . ?
O1 Fe1 O14 93.30(13) . . ?
O15 Fe1 O5 100.68(12) . . ?
O1 Fe1 O5 164.30(12) . . ?
O14 Fe1 O5 85.77(13) . . ?
O15 Fe1 O13 173.85(13) . . ?
O1 Fe1 O13 80.96(12) . . ?
O14 Fe1 O13 91.87(12) . . ?
O5 Fe1 O13 83.40(12) . . ?
O15 Fe1 O9 88.38(12) . . ?
O1 Fe1 O9 93.12(13) . . ?
O14 Fe1 O9 173.29(13) . . ?
O5 Fe1 O9 87.52(12) . . ?
O13 Fe1 O9 87.20(12) . . ?
O15 Fe2 O15 87.26(12) . 3_666 ?
O15 Fe2 O2 95.63(12) . . ?
O15 Fe2 O2 175.63(12) 3_666 . ?
O15 Fe2 O8 176.62(13) . 3_666 ?
O15 Fe2 O8 93.53(12) 3_666 3_666 ?
O2 Fe2 O8 83.77(13) . 3_666 ?
O15 Fe2 O10 86.28(12) . . ?
O15 Fe2 O10 86.03(12) 3_666 . ?
O2 Fe2 O10 97.40(12) . . ?
O8 Fe2 O10 90.50(12) 3_666 . ?
O15 Fe2 O11 89.02(12) . 3_666 ?
O15 Fe2 O11 83.69(12) 3_666 3_666 ?
O2 Fe2 O11 93.07(12) . 3_666 ?
O8 Fe2 O11 94.33(12) 3_666 3_666 ?
O10 Fe2 O11 168.89(11) . 3_666 ?
O15 Fe2 Fe2 43.94(8) . 3_666 ?
O15 Fe2 Fe2 43.32(8) 3_666 3_666 ?
O2 Fe2 Fe2 139.47(9) . 3_666 ?
O8 Fe2 Fe2 136.76(10) 3_666 3_666 ?
O10 Fe2 Fe2 84.69(8) . 3_666 ?
O11 Fe2 Fe2 84.94(8) 3_666 3_666 ?
O13 C1 N1 125.4(4) . . ?
O14 C4 N2 123.6(4) . . ?
C1 N1 C2 121.7(4) . . ?
C1 N1 C3 121.5(4) . . ?
C2 N1 C3 116.8(4) . . ?
C4 N2 C5 121.9(4) . . ?
C4 N2 C6 121.1(4) . . ?
C5 N2 C6 116.9(4) . . ?
C7 N3 C8 112.0(4) . . ?
C10 N4 C9 112.1(4) . . ?
S1 O1 Fe1 129.86(18) . . ?
S1 O2 Fe2 130.66(19) . . ?
S2 O5 Fe1 134.40(18) . . ?
S2 O8 Fe2 135.4(2) . 3_666 ?
S3 O9 Fe1 121.64(17) . . ?
S3 O10 Fe2 121.74(16) . . ?
S3 O11 Fe2 122.90(17) . 3_666 ?
C1 O13 Fe1 155.8(3) . . ?
C4 O14 Fe1 122.4(3) . . ?
Fe1 O15 Fe2 129.91(15) . . ?
Fe1 O15 Fe2 126.63(15) . 3_666 ?
Fe2 O15 Fe2 92.73(12) . 3_666 ?
O4 S1 O3 113.1(2) . . ?
O4 S1 O2 108.03(18) . . ?
O3 S1 O2 109.60(19) . . ?
O4 S1 O1 106.73(17) . . ?
O3 S1 O1 111.41(19) . . ?
O2 S1 O1 107.77(17) . . ?
O6 S2 O7 111.8(3) . . ?
O6 S2 O5 109.0(2) . . ?
O7 S2 O5 110.8(2) . . ?
O6 S2 O8 110.5(2) . . ?
O7 S2 O8 105.4(2) . . ?
O5 S2 O8 109.31(17) . . ?
O12 S3 O9 110.02(18) . . ?
O12 S3 O10 110.80(17) . . ?
O9 S3 O10 107.84(17) . . ?
O12 S3 O11 109.41(18) . . ?
O9 S3 O11 108.91(17) . . ?
O10 S3 O11 109.83(17) . . ?

loop_
_geom_bond_atom_site_label_1
_geom_bond_atom_site_label_2
_geom_bond_distance
_geom_bond_site_symmetry_2
_geom_bond_publ_flag
Fe1 O15 1.873(3) . ?
Fe1 O1 1.997(3) . ?
Fe1 O14 2.037(3) . ?
Fe1 O5 2.044(3) . ?
Fe1 O13 2.054(3) . ?
Fe1 O9 2.068(3) . ?
Fe2 O15 1.942(3) . ?
Fe2 O15 1.964(3) 3_666 ?
Fe2 O2 1.994(3) . ?
Fe2 O8 1.992(3) 3_666 ?
Fe2 O10 2.100(3) . ?
Fe2 O11 2.103(3) 3_666 ?
Fe2 Fe2 2.8267(12) 3_666 ?
C1 O13 1.234(5) . ?
C1 N1 1.313(6) . ?
C2 N1 1.453(6) . ?
C3 N1 1.454(6) . ?
C4 O14 1.258(5) . ?
C4 N2 1.308(6) . ?
C5 N2 1.457(6) . ?
C6 N2 1.459(6) . ?
C7 N3 1.472(7) . ?
C8 N3 1.473(7) . ?
C9 N4 1.480(6) . ?
C10 N4 1.482(6) . ?
O1 S1 1.501(3) . ?
O2 S1 1.498(3) . ?
O3 S1 1.454(3) . ?
O4 S1 1.450(3) . ?
O5 S2 1.474(3) . ?
O6 S2 1.434(4) . ?
O7 S2 1.454(4) . ?
O8 S2 1.490(3) . ?
O9 S3 1.487(3) . ?
O10 S3 1.491(3) . ?
O11 S3 1.505(3) . ?
O12 S3 1.445(3) . ?
